data_7032728
loop_
_publ_author_name
'Fomina, Irina'
'Dobrokhotova, Zhanna'
'Ilyukhin, Andrey Borisovich'
'Zhilov, Valery'
'Bogomyakov, Artem Stepanovich'
'Antoshkov, Andrey'
'Zavorotnii, Yurii S.'
'Gerasimova, Vasilisa'
'Novotortsev, Vladimir M.'
'Eremenko, Igor Leonidovich'

_publ_section_title
;
 Heterodinuclear (Sm, Tb) lanthanide pivalates with heterocyclic N-donors:
 synthesis, structure, thermal behavior, magnetic and photoluminescence
 properties
;
_journal_name_full 'Dalton Trans.'
_journal_paper_doi 10.1039/C4DT02590C
_journal_year 2014
_chemical_formula_moiety 'C78 H86 N4 O12 Sm Tb, C2 H6 O'
_chemical_formula_sum 'C80 H92 N4 O13 Sm Tb'
_chemical_formula_weight 1626.84
_chemical_name_systematic
;
 ?
;
_space_group_IT_number 15
_symmetry_cell_setting monoclinic
_symmetry_Int_Tables_number 15
_symmetry_space_group_name_Hall '-C 2yc'
_symmetry_space_group_name_H-M 'C 1 2/c 1'
_atom_sites_solution_hydrogens geom
_audit_creation_date 2014-01-21T01:01:34-00:00
_audit_creation_method 'WinGX routine CIF_UPDATE'
_cell_angle_alpha 90
_cell_angle_beta 107.2480(10)
_cell_angle_gamma 90
_cell_formula_units_Z 4
_cell_length_a 31.2102(8)
_cell_length_b 14.7436(4)
_cell_length_c 18.7990(5)
_cell_measurement_reflns_used 9948
_cell_measurement_temperature 296(2)
_cell_measurement_theta_max 25.6
_cell_measurement_theta_min 2.27
_cell_volume 8261.4(4)
_computing_cell_refinement 'Bruker SAINT'
_computing_data_collection 'Bruker APEX2'
_computing_data_reduction 'Bruker SAINT'
_computing_molecular_graphics 'Bruker SHELXTL'
_computing_publication_material 'Bruker SHELXTL'
_computing_structure_refinement 'SHELXL-2013 (Sheldrick, 2013)'
_computing_structure_solution 'SHELXS-97 (Sheldrick, 2008)'
_diffrn_ambient_temperature 296(2)
_diffrn_measured_fraction_theta_full 0.999
_diffrn_measured_fraction_theta_max 0.992
_diffrn_measurement_device_type 'Bruker APEX-II CCD'
_diffrn_measurement_method '\f and \w scans'
_diffrn_radiation_monochromator graphite
_diffrn_radiation_type MoK\a
_diffrn_radiation_wavelength 0.71073
_diffrn_reflns_av_R_equivalents 0.0409
_diffrn_reflns_Laue_measured_fraction_full 0.999
_diffrn_reflns_Laue_measured_fraction_max 0.992
_diffrn_reflns_limit_h_max 41
_diffrn_reflns_limit_h_min -41
_diffrn_reflns_limit_k_max 19
_diffrn_reflns_limit_k_min -19
_diffrn_reflns_limit_l_max 25
_diffrn_reflns_limit_l_min -24
_diffrn_reflns_number 51828
_diffrn_reflns_point_group_measured_fraction_full 0.999
_diffrn_reflns_point_group_measured_fraction_max 0.992
_diffrn_reflns_theta_full 25.242
_diffrn_reflns_theta_max 28.317
_diffrn_reflns_theta_min 2.57
_diffrn_standards_number 0
_exptl_absorpt_coefficient_mu 1.611
_exptl_absorpt_correction_T_max 0.6471
_exptl_absorpt_correction_T_min 0.5166
_exptl_absorpt_correction_type multi-scan
_exptl_absorpt_process_details 'SADABS (Sheldrick, 2003)'
_exptl_crystal_colour colourless
_exptl_crystal_density_diffrn 1.308
_exptl_crystal_description block
_exptl_crystal_F_000 3324
_exptl_crystal_size_max 0.35
_exptl_crystal_size_mid 0.3
_exptl_crystal_size_min 0.28
_refine_diff_density_max 1.456
_refine_diff_density_min -0.618
_refine_diff_density_rms 0.08
_refine_ls_extinction_method none
_refine_ls_goodness_of_fit_ref 1.07
_refine_ls_hydrogen_treatment constr
_refine_ls_matrix_type full
_refine_ls_number_parameters 526
_refine_ls_number_reflns 10193
_refine_ls_number_restraints 110
_refine_ls_restrained_S_all 1.076
_refine_ls_R_factor_all 0.054
_refine_ls_R_factor_gt 0.0319
_refine_ls_shift/su_max 0.019
_refine_ls_shift/su_mean 0.001
_refine_ls_structure_factor_coef Fsqd
_refine_ls_weighting_details 'w=1/[\s^2^(Fo^2^)+(0.0500P)^2^+5.0000P] where P=(Fo^2^+2Fc^2^)/3'
_refine_ls_weighting_scheme calc
_refine_ls_wR_factor_gt 0.0833
_refine_ls_wR_factor_ref 0.0974
_reflns_number_gt 7617
_reflns_number_total 10193
_reflns_threshold_expression 'I > 2\s(I)'
_cod_data_source_file c4dt02590c2.cif
_cod_data_source_block 2b_EtOH
_cod_original_sg_symbol_H-M 'C 2/c'
_cod_database_code 7032728

loop_
_symmetry_equiv_pos_as_xyz
'x, y, z'
'-x, y, -z+1/2'
'x+1/2, y+1/2, z'
'-x+1/2, y+1/2, -z+1/2'
'-x, -y, -z'
'x, -y, z-1/2'
'-x+1/2, -y+1/2, -z'
'x+1/2, -y+1/2, z-1/2'

loop_
_atom_site_label
_atom_site_type_symbol
_atom_site_fract_x
_atom_site_fract_y
_atom_site_fract_z
_atom_site_U_iso_or_equiv
_atom_site_adp_type
_atom_site_occupancy
_atom_site_calc_flag
_atom_site_disorder_assembly
_atom_site_disorder_group
Sm1 Sm -0.06494(2) 0.32060(2) 0.26685(2) 0.03706(6) Uani 0.5 d . .
Tb1 Tb -0.06494(2) 0.32060(2) 0.26685(2) 0.03706(6) Uani 0.5 d . .
O1 O -0.01709(8) 0.43166(16) 0.34411(13) 0.0524(6) Uani 1 d . .
O2 O 0.04633(8) 0.41644(15) 0.31551(13) 0.0518(6) Uani 1 d . .
O3 O -0.06590(8) 0.21372(16) 0.17073(13) 0.0517(6) Uani 1 d . .
O4 O 0.00480(8) 0.23226(17) 0.17448(13) 0.0568(6) Uani 1 d . .
O5 O -0.11640(9) 0.2102(2) 0.29272(14) 0.0681(7) Uani 1 d . .
O6 O -0.08170(8) 0.29778(16) 0.38554(13) 0.0527(6) Uani 1 d . .
N1 N -0.14013(9) 0.35637(18) 0.15465(14) 0.0428(6) Uani 1 d . .
N2 N -0.11764(9) 0.45092(18) 0.28158(13) 0.0441(6) Uani 1 d . .
C1 C 0.02100(11) 0.4578(2) 0.34552(16) 0.0426(7) Uani 1 d . .
C2 C 0.04001(11) 0.5446(2) 0.38717(18) 0.0483(8) Uani 1 d . .
C3A C 0.0731(9) 0.522(2) 0.4547(14) 0.108(9) Uani 0.5 d A 1
H3AA H 0.0648 0.5462 0.496 0.162 Uiso 0.5 calc A 1
H3AB H 0.1015 0.5461 0.4544 0.162 Uiso 0.5 calc A 1
H3AC H 0.0753 0.4568 0.4593 0.162 Uiso 0.5 calc A 1
C4A C 0.0005(10) 0.603(2) 0.3982(13) 0.079(6) Uani 0.5 d A 1
H4AA H -0.0202 0.6177 0.3504 0.118 Uiso 0.5 calc A 1
H4AB H 0.0123 0.6585 0.4237 0.118 Uiso 0.5 calc A 1
H4AC H -0.0149 0.5699 0.427 0.118 Uiso 0.5 calc A 1
C5A C 0.0662(7) 0.6022(17) 0.3464(11) 0.058(4) Uani 0.5 d A 1
H5AA H 0.0456 0.6313 0.3044 0.088 Uiso 0.5 calc A 1
H5AB H 0.0862 0.564 0.3297 0.088 Uiso 0.5 calc A 1
H5AC H 0.0832 0.6474 0.3797 0.088 Uiso 0.5 calc A 1
C3B C 0.0547(8) 0.606(2) 0.3312(13) 0.082(7) Uani 0.5 d A 2
H3BA H 0.0286 0.6277 0.2936 0.123 Uiso 0.5 calc A 2
H3BB H 0.0731 0.5719 0.3081 0.123 Uiso 0.5 calc A 2
H3BC H 0.0714 0.6569 0.3573 0.123 Uiso 0.5 calc A 2
C4B C 0.0078(10) 0.591(2) 0.4231(13) 0.079(6) Uani 0.5 d A 2
H4BA H -0.0173 0.6151 0.3849 0.118 Uiso 0.5 calc A 2
H4BB H 0.0232 0.6393 0.4547 0.118 Uiso 0.5 calc A 2
H4BC H -0.0026 0.5475 0.4522 0.118 Uiso 0.5 calc A 2
C5B C 0.0801(7) 0.5087(16) 0.4582(10) 0.060(4) Uani 0.5 d A 2
H5BA H 0.1006 0.4723 0.4411 0.09 Uiso 0.5 calc A 2
H5BB H 0.0676 0.4729 0.4899 0.09 Uiso 0.5 calc A 2
H5BC H 0.0958 0.5597 0.4857 0.09 Uiso 0.5 calc A 2
C6 C -0.03376(12) 0.2019(2) 0.14489(19) 0.0468(8) Uani 1 d . .
C7 C -0.04180(16) 0.1526(4) 0.0706(3) 0.0791(14) Uani 1 d . .
C8A C -0.0338(6) 0.2118(13) 0.0163(9) 0.118(5) Uani 0.5 d B 1
H8AA H -0.007 0.1933 0.0051 0.177 Uiso 0.5 calc B 1
H8AB H -0.0301 0.2727 0.0353 0.177 Uiso 0.5 calc B 1
H8AC H -0.0587 0.2095 -0.0282 0.177 Uiso 0.5 calc B 1
C9A C -0.0021(6) 0.0761(10) 0.0923(9) 0.120(5) Uani 0.5 d B 1
H9AA H -0.0071 0.0358 0.1292 0.18 Uiso 0.5 calc B 1
H9AB H 0.0264 0.1054 0.1119 0.18 Uiso 0.5 calc B 1
H9AC H -0.0023 0.0421 0.0486 0.18 Uiso 0.5 calc B 1
C10A C -0.0882(9) 0.1127(16) 0.0424(12) 0.093(6) Uani 0.5 d B 1
H10A H -0.0891 0.056 0.067 0.139 Uiso 0.5 calc B 1
H10B H -0.0956 0.103 -0.0103 0.139 Uiso 0.5 calc B 1
H10C H -0.1095 0.1538 0.0527 0.139 Uiso 0.5 calc B 1
C8B C -0.0800(9) 0.0866(16) 0.0542(15) 0.109(8) Uani 0.5 d B 2
H8BA H -0.0717 0.035 0.0865 0.163 Uiso 0.5 calc B 2
H8BB H -0.0871 0.0671 0.0033 0.163 Uiso 0.5 calc B 2
H8BC H -0.1058 0.1154 0.0622 0.163 Uiso 0.5 calc B 2
C9B C -0.0026(6) 0.1202(12) 0.0538(9) 0.135(7) Uani 0.5 d B 2
H9BA H 0.0089 0.068 0.084 0.203 Uiso 0.5 calc B 2
H9BB H 0.0198 0.167 0.0642 0.203 Uiso 0.5 calc B 2
H9BC H -0.0103 0.1039 0.0021 0.203 Uiso 0.5 calc B 2
C10B C -0.0568(5) 0.2454(11) 0.0107(8) 0.102(4) Uani 0.5 d B 2
H10D H -0.0839 0.2719 0.0156 0.153 Uiso 0.5 calc B 2
H10E H -0.0617 0.2257 -0.0398 0.153 Uiso 0.5 calc B 2
H10F H -0.0332 0.2896 0.0233 0.153 Uiso 0.5 calc B 2
C11 C -0.10903(11) 0.2354(2) 0.35964(18) 0.0464(8) Uani 1 d . .
C12 C -0.13460(14) 0.1918(2) 0.4087(2) 0.0565(9) Uani 1 d . .
C13A C -0.1080(8) 0.1916(15) 0.4911(12) 0.087(6) Uani 0.5 d C 1
H13A H -0.0816 0.155 0.4984 0.131 Uiso 0.5 calc C 1
H13B H -0.1262 0.1671 0.5196 0.131 Uiso 0.5 calc C 1
H13C H -0.0994 0.2525 0.5071 0.131 Uiso 0.5 calc C 1
C14A C -0.1757(11) 0.250(2) 0.3984(17) 0.099(7) Uani 0.5 d C 1
H14A H -0.1671 0.3079 0.4208 0.149 Uiso 0.5 calc C 1
H14B H -0.1957 0.2206 0.4216 0.149 Uiso 0.5 calc C 1
H14C H -0.1906 0.2571 0.3462 0.149 Uiso 0.5 calc C 1
C15A C -0.1469(9) 0.0965(19) 0.3862(16) 0.096(7) Uani 0.5 d C 1
H15A H -0.1201 0.0607 0.3952 0.144 Uiso 0.5 calc C 1
H15B H -0.1631 0.0946 0.3341 0.144 Uiso 0.5 calc C 1
H15C H -0.1653 0.0727 0.4146 0.144 Uiso 0.5 calc C 1
C13B C -0.1613(8) 0.110(2) 0.3694(15) 0.087(6) Uani 0.5 d C 2
H13D H -0.1411 0.0604 0.3699 0.13 Uiso 0.5 calc C 2
H13E H -0.177 0.1254 0.3188 0.13 Uiso 0.5 calc C 2
H13F H -0.1825 0.0919 0.3948 0.13 Uiso 0.5 calc C 2
C14B C -0.1018(10) 0.1660(16) 0.4807(12) 0.111(8) Uani 0.5 d C 2
H14D H -0.0788 0.1288 0.4715 0.166 Uiso 0.5 calc C 2
H14E H -0.1169 0.1327 0.5101 0.166 Uiso 0.5 calc C 2
H14F H -0.0886 0.2197 0.5071 0.166 Uiso 0.5 calc C 2
C15B C -0.1669(11) 0.262(2) 0.4202(18) 0.107(9) Uani 0.5 d C 2
H15D H -0.1537 0.2927 0.4664 0.161 Uiso 0.5 calc C 2
H15E H -0.1941 0.2323 0.4216 0.161 Uiso 0.5 calc C 2
H15F H -0.1734 0.3043 0.3799 0.161 Uiso 0.5 calc C 2
C16 C -0.15222(12) 0.3082(2) 0.0924(2) 0.0531(9) Uani 1 d . .
H16A H -0.1386 0.2522 0.0918 0.064 Uiso 1 calc . .
C17 C -0.18446(13) 0.3373(3) 0.0275(2) 0.0562(9) Uani 1 d . .
H17A H -0.1918 0.3006 -0.0146 0.067 Uiso 1 calc . .
C18 C -0.20515(11) 0.4192(2) 0.02552(17) 0.0468(7) Uani 1 d . .
C19 C -0.19383(10) 0.4715(2) 0.09212(16) 0.0419(7) Uani 1 d . .
C20 C -0.21454(12) 0.5559(2) 0.09826(19) 0.0524(9) Uani 1 d . .
H20A H -0.2352 0.5803 0.0564 0.063 Uiso 1 calc . .
C21 C -0.20490(12) 0.6014(2) 0.16347(19) 0.0519(8) Uani 1 d . .
H21A H -0.2193 0.6561 0.1657 0.062 Uiso 1 calc . .
C22 C -0.17304(11) 0.5670(2) 0.22905(17) 0.0429(7) Uani 1 d . .
C23 C -0.16231(11) 0.6116(2) 0.29885(17) 0.0474(8) Uani 1 d . .
C24 C -0.12898(12) 0.5739(2) 0.35633(18) 0.0543(9) Uani 1 d . .
H24A H -0.1208 0.6019 0.4028 0.065 Uiso 1 calc . .
C25 C -0.10745(12) 0.4954(3) 0.34633(18) 0.0533(9) Uani 1 d . .
H25A H -0.0849 0.4724 0.3864 0.064 Uiso 1 calc . .
C26 C -0.15016(10) 0.4861(2) 0.22431(16) 0.0406(7) Uani 1 d . .
C27 C -0.16157(10) 0.4360(2) 0.15457(16) 0.0393(7) Uani 1 d . .
C28 C -0.23923(12) 0.4514(2) -0.04394(18) 0.0524(8) Uani 1 d . .
C29 C -0.27970(14) 0.4080(3) -0.0701(2) 0.0761(13) Uani 1 d . .
H29A H -0.2862 0.359 -0.0439 0.091 Uiso 1 calc . .
C30 C -0.31113(16) 0.4366(4) -0.1355(3) 0.0983(17) Uani 1 d . .
H30A H -0.3386 0.407 -0.1531 0.118 Uiso 1 calc . .
C31 C -0.30122(19) 0.5088(4) -0.1737(3) 0.0946(16) Uani 1 d . .
H31A H -0.3221 0.5289 -0.2172 0.114 Uiso 1 calc . .
C32 C -0.2612(2) 0.5508(4) -0.1484(3) 0.109(2) Uani 1 d . .
H32A H -0.2546 0.5999 -0.1744 0.131 Uiso 1 calc . .
C33 C -0.22989(17) 0.5210(3) -0.0838(2) 0.0901(16) Uani 1 d . .
H33A H -0.2021 0.5494 -0.0675 0.108 Uiso 1 calc . .
C34 C -0.18496(13) 0.6959(2) 0.31176(19) 0.0525(9) Uani 1 d . .
C35 C -0.15949(16) 0.7711(3) 0.3406(2) 0.0741(12) Uani 1 d . .
H35A H -0.1285 0.7692 0.3501 0.089 Uiso 1 calc . .
C36 C -0.1799(2) 0.8500(3) 0.3555(3) 0.0962(17) Uani 1 d . .
H36A H -0.1627 0.9005 0.3754 0.115 Uiso 1 calc . .
C37 C -0.2257(2) 0.8525(4) 0.3405(3) 0.0975(18) Uani 1 d . .
H37A H -0.2396 0.9057 0.3487 0.117 Uiso 1 calc . .
C38 C -0.25068(17) 0.7787(4) 0.3140(3) 0.0842(14) Uani 1 d . .
H38A H -0.2816 0.7805 0.3057 0.101 Uiso 1 calc . .
C39 C -0.23058(15) 0.7000(3) 0.2990(2) 0.0669(11) Uani 1 d . .
H39A H -0.2482 0.6496 0.2801 0.08 Uiso 1 calc . .
O7 O -0.0913(4) 0.0062(9) 0.2839(7) 0.194(5) Uiso 0.5 d . .
H7A H -0.0959 0.061 0.2814 0.291 Uiso 0.5 calc . .
C40 C -0.0654(6) -0.0147(13) 0.2450(10) 0.183(7) Uiso 0.5 d . .
H40A H -0.0354 0.0098 0.2657 0.219 Uiso 0.5 calc . .
H40B H -0.0775 0.004 0.1934 0.219 Uiso 0.5 calc . .
C41 C -0.0667(6) -0.1170(15) 0.2540(10) 0.213(9) Uiso 0.5 d . .
H41A H -0.0474 -0.1451 0.2291 0.32 Uiso 0.5 calc . .
H41B H -0.0968 -0.1383 0.2326 0.32 Uiso 0.5 calc . .
H41C H -0.0566 -0.1321 0.306 0.32 Uiso 0.5 calc . .

loop_
_atom_site_aniso_label
_atom_site_aniso_U_11
_atom_site_aniso_U_22
_atom_site_aniso_U_33
_atom_site_aniso_U_23
_atom_site_aniso_U_13
_atom_site_aniso_U_12
Sm1 0.04191(10) 0.03505(9) 0.03176(9) 0.00014(6) 0.00715(6) -0.00134(6)
Tb1 0.04191(10) 0.03505(9) 0.03176(9) 0.00014(6) 0.00715(6) -0.00134(6)
O1 0.0491(13) 0.0513(14) 0.0537(14) -0.0124(11) 0.0105(11) -0.0057(11)
O2 0.0590(14) 0.0477(13) 0.0486(13) -0.0127(10) 0.0160(11) 0.0039(11)
O3 0.0553(14) 0.0492(13) 0.0466(13) -0.0111(11) 0.0091(11) 0.0011(11)
O4 0.0592(15) 0.0571(15) 0.0482(14) -0.0077(11) 0.0068(12) -0.0129(12)
O5 0.0811(19) 0.0790(18) 0.0456(14) -0.0122(13) 0.0207(13) -0.0360(16)
O6 0.0628(15) 0.0513(14) 0.0420(13) -0.0001(10) 0.0122(11) -0.0138(12)
N1 0.0442(14) 0.0421(14) 0.0378(14) -0.0017(11) 0.0057(12) -0.0016(12)
N2 0.0449(14) 0.0518(16) 0.0325(13) -0.0024(11) 0.0069(11) 0.0066(12)
C1 0.0517(19) 0.0398(17) 0.0321(15) -0.0028(13) 0.0061(14) 0.0004(14)
C2 0.0543(19) 0.0459(19) 0.0445(18) -0.0124(15) 0.0143(15) -0.0086(15)
C3A 0.130(16) 0.087(11) 0.073(10) -0.022(8) -0.024(9) -0.001(10)
C4A 0.092(13) 0.059(8) 0.098(12) -0.039(9) 0.048(10) -0.010(8)
C5A 0.085(10) 0.049(6) 0.045(6) -0.003(5) 0.025(8) -0.014(7)
C3B 0.095(11) 0.061(8) 0.076(11) -0.001(7) 0.002(7) -0.017(8)
C4B 0.067(7) 0.070(10) 0.098(13) -0.041(9) 0.023(9) -0.003(7)
C5B 0.057(6) 0.083(9) 0.033(5) -0.010(5) 0.001(5) -0.013(6)
C6 0.056(2) 0.0349(17) 0.0457(18) -0.0049(13) 0.0097(16) -0.0025(14)
C7 0.070(3) 0.091(3) 0.076(3) -0.048(3) 0.022(2) -0.019(2)
C8A 0.142(13) 0.161(13) 0.054(6) -0.010(8) 0.035(9) 0.005(10)
C9A 0.134(10) 0.095(9) 0.143(12) -0.048(8) 0.060(10) 0.027(8)
C10A 0.106(11) 0.093(14) 0.073(8) -0.053(8) 0.018(8) -0.014(9)
C8B 0.104(13) 0.072(10) 0.133(13) -0.052(9) 0.009(9) -0.034(10)
C9B 0.144(11) 0.146(14) 0.114(11) -0.075(10) 0.034(10) 0.015(11)
C10B 0.130(11) 0.125(11) 0.051(6) -0.005(6) 0.029(8) -0.004(8)
C11 0.0501(19) 0.0455(19) 0.0427(18) 0.0038(14) 0.0124(15) -0.0014(15)
C12 0.064(2) 0.056(2) 0.052(2) 0.0024(16) 0.0220(19) -0.0086(18)
C13A 0.107(12) 0.106(10) 0.047(6) -0.003(6) 0.019(7) -0.035(9)
C14A 0.093(10) 0.110(14) 0.116(14) 0.018(12) 0.062(10) 0.000(9)
C15A 0.126(16) 0.055(7) 0.118(15) 0.003(8) 0.053(12) -0.025(10)
C13B 0.099(12) 0.083(13) 0.090(10) -0.011(8) 0.046(9) -0.040(9)
C14B 0.122(11) 0.152(16) 0.073(11) 0.056(11) 0.053(9) 0.009(11)
C15B 0.122(17) 0.098(11) 0.134(17) -0.003(11) 0.085(13) 0.020(11)
C16 0.055(2) 0.051(2) 0.0471(19) -0.0091(15) 0.0044(16) 0.0023(16)
C17 0.059(2) 0.062(2) 0.0400(18) -0.0118(16) 0.0037(16) -0.0035(17)
C18 0.0463(17) 0.054(2) 0.0362(16) -0.0007(14) 0.0063(14) -0.0063(15)
C19 0.0426(16) 0.0461(18) 0.0347(15) 0.0020(13) 0.0080(13) -0.0038(14)
C20 0.053(2) 0.060(2) 0.0376(17) 0.0067(15) 0.0034(15) 0.0070(16)
C21 0.055(2) 0.049(2) 0.0500(19) 0.0025(15) 0.0128(16) 0.0134(16)
C22 0.0433(16) 0.0471(18) 0.0371(16) 0.0019(13) 0.0099(13) 0.0043(14)
C23 0.0521(19) 0.0516(19) 0.0388(17) -0.0020(14) 0.0139(15) 0.0063(15)
C24 0.059(2) 0.064(2) 0.0363(17) -0.0120(15) 0.0076(16) 0.0114(17)
C25 0.055(2) 0.067(2) 0.0320(16) -0.0071(15) 0.0043(15) 0.0145(17)
C26 0.0398(16) 0.0458(18) 0.0354(15) 0.0013(13) 0.0100(13) -0.0014(13)
C27 0.0387(15) 0.0457(17) 0.0332(15) -0.0003(12) 0.0100(13) -0.0032(13)
C28 0.058(2) 0.058(2) 0.0345(16) 0.0004(15) 0.0025(15) -0.0046(17)
C29 0.062(2) 0.095(3) 0.060(2) 0.016(2) 0.001(2) -0.012(2)
C30 0.065(3) 0.130(5) 0.077(3) 0.015(3) -0.013(2) -0.004(3)
C31 0.109(4) 0.097(4) 0.053(3) 0.015(3) -0.013(3) 0.010(3)
C32 0.147(5) 0.088(4) 0.064(3) 0.026(3) -0.010(3) -0.027(4)
C33 0.099(3) 0.091(3) 0.057(3) 0.018(2) -0.013(2) -0.034(3)
C34 0.066(2) 0.052(2) 0.0388(18) -0.0002(14) 0.0144(17) 0.0134(17)
C35 0.086(3) 0.059(3) 0.074(3) -0.008(2) 0.018(2) 0.014(2)
C36 0.142(5) 0.055(3) 0.090(4) -0.016(2) 0.031(4) 0.013(3)
C37 0.148(5) 0.074(3) 0.082(3) 0.008(3) 0.053(4) 0.054(4)
C38 0.091(3) 0.091(4) 0.086(3) 0.017(3) 0.049(3) 0.037(3)
C39 0.069(3) 0.074(3) 0.061(2) 0.002(2) 0.025(2) 0.019(2)

loop_
_atom_type_symbol
_atom_type_description
_atom_type_scat_dispersion_real
_atom_type_scat_dispersion_imag
_atom_type_scat_source
C C 0.0033 0.0016 'International Tables Vol C Tables 4.2.6.8 and 6.1.1.4'
H H 0 0 'International Tables Vol C Tables 4.2.6.8 and 6.1.1.4'
N N 0.0061 0.0033 'International Tables Vol C Tables 4.2.6.8 and 6.1.1.4'
O O 0.0106 0.006 'International Tables Vol C Tables 4.2.6.8 and 6.1.1.4'
Sm Sm -0.1638 3.4418 'International Tables Vol C Tables 4.2.6.8 and 6.1.1.4'
Tb Tb -0.1723 4.1537 'International Tables Vol C Tables 4.2.6.8 and 6.1.1.4'

loop_
_geom_angle_atom_site_label_1
_geom_angle_atom_site_label_2
_geom_angle_atom_site_label_3
_geom_angle
_geom_angle_site_symmetry_1
_geom_angle_site_symmetry_3
O4 Sm1 O2 109.94(9) 2 2
O4 Sm1 O3 79.24(8) 2 .
O2 Sm1 O3 81.07(9) 2 .
O4 Sm1 O1 79.72(9) 2 .
O2 Sm1 O1 75.59(8) 2 .
O3 Sm1 O1 140.79(8) . .
O4 Sm1 O5 91.08(10) 2 .
O2 Sm1 O5 149.36(9) 2 .
O3 Sm1 O5 81.34(9) . .
O1 Sm1 O5 131.73(8) . .
O4 Sm1 O6 81.33(9) 2 .
O2 Sm1 O6 149.36(8) 2 .
O3 Sm1 O6 129.54(8) . .
O1 Sm1 O6 78.79(8) . .
O5 Sm1 O6 52.94(8) . .
O4 Sm1 N2 145.79(8) 2 .
O2 Sm1 N2 84.92(8) 2 .
O3 Sm1 N2 134.57(8) . .
O1 Sm1 N2 74.35(8) . .
O5 Sm1 N2 89.82(10) . .
O6 Sm1 N2 72.11(8) . .
O4 Sm1 N1 152.65(9) 2 .
O2 Sm1 N1 71.82(8) 2 .
O3 Sm1 N1 74.05(8) . .
O1 Sm1 N1 125.53(8) . .
O5 Sm1 N1 79.31(9) . .
O6 Sm1 N1 111.44(8) . .
N2 Sm1 N1 60.51(8) . .
O4 Sm1 C11 85.92(10) 2 .
O2 Sm1 C11 163.79(9) 2 .
O3 Sm1 C11 105.96(9) . .
O1 Sm1 C11 105.11(9) . .
O5 Sm1 C11 26.62(9) . .
O6 Sm1 C11 26.32(8) . .
N2 Sm1 C11 79.80(9) . .
N1 Sm1 C11 95.73(9) . .
C1 O1 Sm1 130.2(2) . .
C1 O2 Tb1 157.0(2) . 2
C1 O2 Sm1 157.0(2) . 2
Tb1 O2 Sm1 0.000(9) 2 2
C6 O3 Sm1 123.6(2) . .
C6 O4 Tb1 164.8(2) . 2
C6 O4 Sm1 164.8(2) . 2
Tb1 O4 Sm1 0.000(12) 2 2
C11 O5 Sm1 93.8(2) . .
C11 O6 Sm1 92.95(19) . .
C16 N1 C27 117.0(3) . .
C16 N1 Sm1 122.6(2) . .
C27 N1 Sm1 119.06(19) . .
C25 N2 C26 117.3(3) . .
C25 N2 Sm1 118.2(2) . .
C26 N2 Sm1 123.46(19) . .
O1 C1 O2 124.4(3) . .
O1 C1 C2 119.7(3) . .
O2 C1 C2 115.9(3) . .
C3A C2 C1 109.1(12) . .
C1 C2 C4B 113.3(12) . .
C3A C2 C5A 103.0(14) . .
C1 C2 C5A 113.1(9) . .
C1 C2 C3B 106.8(11) . .
C4B C2 C3B 113.7(16) . .
C3A C2 C4A 113.9(14) . .
C1 C2 C4A 109.2(11) . .
C5A C2 C4A 108.4(14) . .
C1 C2 C5B 103.7(9) . .
C4B C2 C5B 103.2(11) . .
C3B C2 C5B 115.9(10) . .
C2 C3A H3AA 109.5 . .
C2 C3A H3AB 109.5 . .
H3AA C3A H3AB 109.5 . .
C2 C3A H3AC 109.5 . .
H3AA C3A H3AC 109.5 . .
H3AB C3A H3AC 109.5 . .
C2 C4A H4AA 109.5 . .
C2 C4A H4AB 109.5 . .
H4AA C4A H4AB 109.5 . .
C2 C4A H4AC 109.5 . .
H4AA C4A H4AC 109.5 . .
H4AB C4A H4AC 109.5 . .
C2 C5A H5AA 109.5 . .
C2 C5A H5AB 109.5 . .
H5AA C5A H5AB 109.5 . .
C2 C5A H5AC 109.5 . .
H5AA C5A H5AC 109.5 . .
H5AB C5A H5AC 109.5 . .
C2 C3B H3BA 109.5 . .
C2 C3B H3BB 109.5 . .
H3BA C3B H3BB 109.5 . .
C2 C3B H3BC 109.5 . .
H3BA C3B H3BC 109.5 . .
H3BB C3B H3BC 109.5 . .
C2 C4B H4BA 109.5 . .
C2 C4B H4BB 109.5 . .
H4BA C4B H4BB 109.5 . .
C2 C4B H4BC 109.5 . .
H4BA C4B H4BC 109.5 . .
H4BB C4B H4BC 109.5 . .
C2 C5B H5BA 109.5 . .
C2 C5B H5BB 109.5 . .
H5BA C5B H5BB 109.5 . .
C2 C5B H5BC 109.5 . .
H5BA C5B H5BC 109.5 . .
H5BB C5B H5BC 109.5 . .
O4 C6 O3 123.7(3) . .
O4 C6 C7 116.9(3) . .
O3 C6 C7 119.2(3) . .
C9B C7 C8B 114.7(13) . .
C8A C7 C10A 110.1(12) . .
C8A C7 C6 110.4(8) . .
C9B C7 C6 116.1(7) . .
C8B C7 C6 113.7(11) . .
C10A C7 C6 112.8(8) . .
C8A C7 C9A 108.8(9) . .
C10A C7 C9A 113.4(12) . .
C6 C7 C9A 101.1(6) . .
C9B C7 C10B 101.7(10) . .
C8B C7 C10B 109.3(12) . .
C6 C7 C10B 99.0(6) . .
C7 C8A H8AA 109.5 . .
C7 C8A H8AB 109.5 . .
H8AA C8A H8AB 109.5 . .
C7 C8A H8AC 109.5 . .
H8AA C8A H8AC 109.5 . .
H8AB C8A H8AC 109.5 . .
C7 C9A H9AA 109.5 . .
C7 C9A H9AB 109.5 . .
H9AA C9A H9AB 109.5 . .
C7 C9A H9AC 109.5 . .
H9AA C9A H9AC 109.5 . .
H9AB C9A H9AC 109.5 . .
C7 C10A H10A 109.5 . .
C7 C10A H10B 109.5 . .
H10A C10A H10B 109.5 . .
C7 C10A H10C 109.5 . .
H10A C10A H10C 109.5 . .
H10B C10A H10C 109.5 . .
C7 C8B H8BA 109.5 . .
C7 C8B H8BB 109.5 . .
H8BA C8B H8BB 109.5 . .
C7 C8B H8BC 109.5 . .
H8BA C8B H8BC 109.5 . .
H8BB C8B H8BC 109.5 . .
C7 C9B H9BA 109.5 . .
C7 C9B H9BB 109.5 . .
H9BA C9B H9BB 109.5 . .
C7 C9B H9BC 109.5 . .
H9BA C9B H9BC 109.5 . .
H9BB C9B H9BC 109.5 . .
C7 C10B H10D 109.5 . .
C7 C10B H10E 109.5 . .
H10D C10B H10E 109.5 . .
C7 C10B H10F 109.5 . .
H10D C10B H10F 109.5 . .
H10E C10B H10F 109.5 . .
O6 C11 O5 120.3(3) . .
O6 C11 C12 119.4(3) . .
O5 C11 C12 120.3(3) . .
O6 C11 Sm1 60.73(17) . .
O5 C11 Sm1 59.55(17) . .
C12 C11 Sm1 177.6(2) . .
C14B C12 C15B 110.9(16) . .
C15A C12 C14A 111.2(16) . .
C15A C12 C13A 107.7(14) . .
C14A C12 C13A 108.6(15) . .
C14B C12 C11 108.5(11) . .
C15A C12 C11 111.2(13) . .
C15B C12 C11 106.9(14) . .
C14A C12 C11 105.2(12) . .
C13A C12 C11 112.9(10) . .
C14B C12 C13B 111.5(14) . .
C15B C12 C13B 108.6(16) . .
C11 C12 C13B 110.3(11) . .
C12 C13A H13A 109.5 . .
C12 C13A H13B 109.5 . .
H13A C13A H13B 109.5 . .
C12 C13A H13C 109.5 . .
H13A C13A H13C 109.5 . .
H13B C13A H13C 109.5 . .
C12 C14A H14A 109.5 . .
C12 C14A H14B 109.5 . .
H14A C14A H14B 109.5 . .
C12 C14A H14C 109.5 . .
H14A C14A H14C 109.5 . .
H14B C14A H14C 109.5 . .
C12 C15A H15A 109.5 . .
C12 C15A H15B 109.5 . .
H15A C15A H15B 109.5 . .
C12 C15A H15C 109.5 . .
H15A C15A H15C 109.5 . .
H15B C15A H15C 109.5 . .
C12 C13B H13D 109.5 . .
C12 C13B H13E 109.5 . .
H13D C13B H13E 109.5 . .
C12 C13B H13F 109.5 . .
H13D C13B H13F 109.5 . .
H13E C13B H13F 109.5 . .
C12 C14B H14D 109.5 . .
C12 C14B H14E 109.5 . .
H14D C14B H14E 109.5 . .
C12 C14B H14F 109.5 . .
H14D C14B H14F 109.5 . .
H14E C14B H14F 109.5 . .
C12 C15B H15D 109.5 . .
C12 C15B H15E 109.5 . .
H15D C15B H15E 109.5 . .
C12 C15B H15F 109.5 . .
H15D C15B H15F 109.5 . .
H15E C15B H15F 109.5 . .
N1 C16 C17 123.3(3) . .
N1 C16 H16A 118.4 . .
C17 C16 H16A 118.4 . .
C18 C17 C16 120.5(3) . .
C18 C17 H17A 119.7 . .
C16 C17 H17A 119.7 . .
C17 C18 C19 117.6(3) . .
C17 C18 C28 120.9(3) . .
C19 C18 C28 121.5(3) . .
C27 C19 C20 119.3(3) . .
C27 C19 C18 117.6(3) . .
C20 C19 C18 123.1(3) . .
C21 C20 C19 121.6(3) . .
C21 C20 H20A 119.2 . .
C19 C20 H20A 119.2 . .
C20 C21 C22 121.2(3) . .
C20 C21 H21A 119.4 . .
C22 C21 H21A 119.4 . .
C26 C22 C23 117.9(3) . .
C26 C22 C21 118.9(3) . .
C23 C22 C21 123.3(3) . .
C24 C23 C22 117.2(3) . .
C24 C23 C34 119.7(3) . .
C22 C23 C34 123.1(3) . .
C23 C24 C25 121.1(3) . .
C23 C24 H24A 119.4 . .
C25 C24 H24A 119.4 . .
N2 C25 C24 122.9(3) . .
N2 C25 H25A 118.6 . .
C24 C25 H25A 118.6 . .
N2 C26 C22 123.6(3) . .
N2 C26 C27 116.8(3) . .
C22 C26 C27 119.7(3) . .
N1 C27 C19 124.0(3) . .
N1 C27 C26 116.9(3) . .
C19 C27 C26 119.2(3) . .
C33 C28 C29 118.8(4) . .
C33 C28 C18 120.7(3) . .
C29 C28 C18 120.4(3) . .
C28 C29 C30 120.6(4) . .
C28 C29 H29A 119.7 . .
C30 C29 H29A 119.7 . .
C31 C30 C29 119.3(5) . .
C31 C30 H30A 120.4 . .
C29 C30 H30A 120.4 . .
C32 C31 C30 120.1(4) . .
C32 C31 H31A 119.9 . .
C30 C31 H31A 119.9 . .
C31 C32 C33 120.2(5) . .
C31 C32 H32A 119.9 . .
C33 C32 H32A 119.9 . .
C28 C33 C32 120.9(4) . .
C28 C33 H33A 119.5 . .
C32 C33 H33A 119.5 . .
C39 C34 C35 118.7(4) . .
C39 C34 C23 121.8(4) . .
C35 C34 C23 119.4(4) . .
C34 C35 C36 120.3(5) . .
C34 C35 H35A 119.8 . .
C36 C35 H35A 119.8 . .
C37 C36 C35 119.5(5) . .
C37 C36 H36A 120.3 . .
C35 C36 H36A 120.3 . .
C38 C37 C36 120.5(5) . .
C38 C37 H37A 119.8 . .
C36 C37 H37A 119.8 . .
C37 C38 C39 120.3(5) . .
C37 C38 H38A 119.8 . .
C39 C38 H38A 119.8 . .
C34 C39 C38 120.6(4) . .
C34 C39 H39A 119.7 . .
C38 C39 H39A 119.7 . .
C40 O7 H7A 109.5 . .
O7 C40 C41 97.7(15) . .
O7 C40 H40A 112.2 . .
C41 C40 H40A 112.2 . .
O7 C40 H40B 112.2 . .
C41 C40 H40B 112.2 . .
H40A C40 H40B 109.8 . .
C40 C41 H41A 109.5 . .
C40 C41 H41B 109.5 . .
H41A C41 H41B 109.5 . .
C40 C41 H41C 109.5 . .
H41A C41 H41C 109.5 . .
H41B C41 H41C 109.5 . .

loop_
_geom_bond_atom_site_label_1
_geom_bond_atom_site_label_2
_geom_bond_distance
_geom_bond_site_symmetry_2
Sm1 O4 2.282(2) 2
Sm1 O2 2.295(2) 2
Sm1 O3 2.391(2) .
Sm1 O1 2.395(2) .
Sm1 O5 2.435(2) .
Sm1 O6 2.461(2) .
Sm1 N2 2.597(3) .
Sm1 N1 2.702(3) .
Sm1 C11 2.818(3) .
O1 C1 1.243(4) .
O2 C1 1.257(4) .
O2 Tb1 2.295(2) 2
O2 Sm1 2.295(2) 2
O3 C6 1.249(4) .
O4 C6 1.249(4) .
O4 Tb1 2.282(2) 2
O4 Sm1 2.282(2) 2
O5 C11 1.265(4) .
O6 C11 1.251(4) .
N1 C16 1.325(4) .
N1 C27 1.351(4) .
N2 C25 1.335(4) .
N2 C26 1.346(4) .
C1 C2 1.525(4) .
C2 C3A 1.42(3) .
C2 C4B 1.53(3) .
C2 C5A 1.53(2) .
C2 C3B 1.56(3) .
C2 C4A 1.57(3) .
C2 C5B 1.62(2) .
C3A H3AA 0.96 .
C3A H3AB 0.96 .
C3A H3AC 0.96 .
C4A H4AA 0.96 .
C4A H4AB 0.96 .
C4A H4AC 0.96 .
C5A H5AA 0.96 .
C5A H5AB 0.96 .
C5A H5AC 0.96 .
C3B H3BA 0.96 .
C3B H3BB 0.96 .
C3B H3BC 0.96 .
C4B H4BA 0.96 .
C4B H4BB 0.96 .
C4B H4BC 0.96 .
C5B H5BA 0.96 .
C5B H5BB 0.96 .
C5B H5BC 0.96 .
C6 C7 1.528(5) .
C7 C8A 1.421(18) .
C7 C9B 1.432(18) .
C7 C8B 1.50(3) .
C7 C10A 1.51(3) .
C7 C9A 1.635(16) .
C7 C10B 1.746(16) .
C8A H8AA 0.96 .
C8A H8AB 0.96 .
C8A H8AC 0.96 .
C9A H9AA 0.96 .
C9A H9AB 0.96 .
C9A H9AC 0.96 .
C10A H10A 0.96 .
C10A H10B 0.96 .
C10A H10C 0.96 .
C8B H8BA 0.96 .
C8B H8BB 0.96 .
C8B H8BC 0.96 .
C9B H9BA 0.96 .
C9B H9BB 0.96 .
C9B H9BC 0.96 .
C10B H10D 0.96 .
C10B H10E 0.96 .
C10B H10F 0.96 .
C11 C12 1.529(5) .
C12 C14B 1.48(2) .
C12 C15A 1.48(3) .
C12 C15B 1.50(3) .
C12 C14A 1.50(3) .
C12 C13A 1.52(2) .
C12 C13B 1.53(3) .
C13A H13A 0.96 .
C13A H13B 0.96 .
C13A H13C 0.96 .
C14A H14A 0.96 .
C14A H14B 0.96 .
C14A H14C 0.96 .
C15A H15A 0.96 .
C15A H15B 0.96 .
C15A H15C 0.96 .
C13B H13D 0.96 .
C13B H13E 0.96 .
C13B H13F 0.96 .
C14B H14D 0.96 .
C14B H14E 0.96 .
C14B H14F 0.96 .
C15B H15D 0.96 .
C15B H15E 0.96 .
C15B H15F 0.96 .
C16 C17 1.399(5) .
C16 H16A 0.93 .
C17 C18 1.364(5) .
C17 H17A 0.93 .
C18 C19 1.423(4) .
C18 C28 1.496(4) .
C19 C27 1.402(4) .
C19 C20 1.422(5) .
C20 C21 1.351(5) .
C20 H20A 0.93 .
C21 C22 1.428(4) .
C21 H21A 0.93 .
C22 C26 1.407(4) .
C22 C23 1.416(4) .
C23 C24 1.375(5) .
C23 C34 1.485(5) .
C24 C25 1.379(5) .
C24 H24A 0.93 .
C25 H25A 0.93 .
C26 C27 1.454(4) .
C28 C33 1.352(5) .
C28 C29 1.371(5) .
C29 C30 1.391(6) .
C29 H29A 0.93 .
C30 C31 1.370(7) .
C30 H30A 0.93 .
C31 C32 1.348(7) .
C31 H31A 0.93 .
C32 C33 1.386(6) .
C32 H32A 0.93 .
C33 H33A 0.93 .
C34 C39 1.373(5) .
C34 C35 1.378(5) .
C35 C36 1.394(6) .
C35 H35A 0.93 .
C36 C37 1.372(8) .
C36 H36A 0.93 .
C37 C38 1.345(8) .
C37 H37A 0.93 .
C38 C39 1.387(6) .
C38 H38A 0.93 .
C39 H39A 0.93 .
O7 C40 1.279(14) .
O7 H7A 0.82 .
C40 C41 1.519(16) .
C40 H40A 0.97 .
C40 H40B 0.97 .
C41 H41A 0.96 .
C41 H41B 0.96 .
C41 H41C 0.96 .

loop_
_geom_hbond_atom_site_label_D
_geom_hbond_atom_site_label_H
_geom_hbond_atom_site_label_A
_geom_hbond_distance_DH
_geom_hbond_distance_HA
_geom_hbond_distance_DA
_geom_hbond_angle_DHA
O7 H7A O5 0.82 2.32 3.125(14) 168.1
